data_2003426
loop_
_publ_author_name
'Echeverria, G.'
'Punte, G.'
'Rivero, B. E.'
'Bar\'on, M.'

_publ_section_title
;
 Conformational Studies of <i>trans</i>-1,4-Substituted Cyclohexanes.
 I. <i>trans</i>-1,4-Cyclohexanedicarbonitrile
;
_journal_issue 5
_journal_name_full 'Acta Crystallographica Section C'
_journal_page_first 1020
_journal_page_last 1023
_journal_paper_doi 10.1107/S0108270194010991
_journal_volume 51
_journal_year 1995
_chemical_formula_sum 'C8 H10 N2'
_chemical_formula_weight 134.18
_space_group_crystal_system monoclinic
_space_group_IT_number 14
_space_group_name_Hall '-P 2yn'
_space_group_name_H-M_alt 'P 1 21/n 1'
_symmetry_space_group_name_Hall '-P 2yn'
_symmetry_space_group_name_H-M 'P 1 21/n 1'
_atom_type_scat_source 'IntTabIV Table 2.2B'
_cell_angle_alpha 90
_cell_angle_beta 107.21(3)
_cell_angle_gamma 90
_cell_formula_units_Z 2
_cell_length_a 6.6946(2)
_cell_length_b 7.0268(1)
_cell_length_c 8.3216(4)
_cell_measurement_reflns_used 25
_cell_measurement_temperature 295
_cell_measurement_theta_max 8.5
_cell_measurement_theta_min 2.5
_cell_volume 373.93(6)
_diffrn_measurement_device CAD-4
_diffrn_measurement_method \q/2\q
_diffrn_radiation_type MoK\a
_diffrn_radiation_wavelength 0.7093
_diffrn_reflns_av_R_equivalents 0.021
_diffrn_reflns_limit_h_max 14
_diffrn_reflns_limit_h_min 0
_diffrn_reflns_limit_k_max 15
_diffrn_reflns_limit_k_min 0
_diffrn_reflns_limit_l_max 17
_diffrn_reflns_limit_l_min -17
_diffrn_reflns_number 785
_diffrn_reflns_theta_max 25
_diffrn_standards_decay_% 4
_diffrn_standards_interval_count 50
_diffrn_standards_number 3
_exptl_absorpt_coefficient_mu 0.069
_exptl_absorpt_correction_type none
_exptl_crystal_colour colourless
_exptl_crystal_density_diffrn 1.192
_exptl_crystal_description irregular
_exptl_crystal_size_max 0.3
_exptl_crystal_size_mid 0.2
_exptl_crystal_size_min 0.125
_refine_diff_density_max 0.13
_refine_diff_density_min -0.16
_refine_ls_extinction_coef 'C = 1.6 x 10^-6^'
_refine_ls_extinction_method "F~cor~' = F(1 - CF^2^/sin\q) (Sheldrick, 1976)"
_refine_ls_goodness_of_fit_obs 2.19
_refine_ls_hydrogen_treatment 'refined riding on their bound atoms'
_refine_ls_number_parameters 50
_refine_ls_number_reflns 320
_refine_ls_R_factor_obs 0.040
_refine_ls_shift/esd_max 0.001
_refine_ls_structure_factor_coef F
_refine_ls_weighting_details 'w = k/[\s^2^(F~o~)+0.000095F~o~^2^]'
_refine_ls_weighting_scheme calc
_refine_ls_wR_factor_obs 0.039
_reflns_number_observed 320
_reflns_number_total 560
_reflns_observed_criterion I>3\s(I)
_cod_data_source_file cr1126.cif
_cod_data_source_block cr1126a
_cod_depositor_comments
;
The following automatic conversions were performed:

'_refine_ls_weighting_scheme' value 'w =
k/[\s^2^(F~o~)+0.000095F~o~^2^]' was changed to 'calc'. New tag
'_refine_ls_weighting_details' was created. The value of the new tag
was set to 'w = k/[\s^2^(F~o~)+0.000095F~o~^2^]'.

Automatic conversion script
Id: cif_fix_values 3143 2015-03-26 13:38:13Z robertas 
;
_cod_original_cell_volume 373.9(2)
_cod_original_sg_symbol_H-M 'P 21/n'
_cod_database_code 2003426

loop_
_space_group_symop_id
_space_group_symop_operation_xyz
1 x,y,z
2 1/2+x,1/2-y,1/2+z
3 -x,-y,-z
4 1/2-x,1/2+y,1/2-z

loop_
_atom_site_label
_atom_site_fract_x
_atom_site_fract_y
_atom_site_fract_z
_atom_site_U_iso_or_equiv
C(1) .0719(4) .0725(5) -.1386(3) .037(1)
C(2) -.1165(4) -.0608(5) -.1709(3) .044(1)
C(3) -.2263(4) -.0367(5) -.0360(3) .044(1)
C(4) .1788(5) .0484(5) -.2684(3) .045(1)
N .2642(4) .0308(4) -.3665(3) .062(1)
H~a~(1) .0149(4) .2157(5) -.1388(3) .044(7)
H~a~(2) -.0629(4) -.1946(5) -.1746(3) .044(6)
H~e~(2) -.2090(4) -.0308(5) -.2766(3) .044(6)
H~a~(3) -.2887(4) .0993(5) -.0402(3) .045(6)
H~e~(3) .3472(4) .1245(5) .0523(3) .045(6)

loop_
_geom_angle_atom_site_label_1
_geom_angle_atom_site_label_2
_geom_angle_atom_site_label_3
_geom_angle_site_symmetry_1
_geom_angle_site_symmetry_3
_geom_angle
_geom_angle_publ_flag
C(2) C(1) C(3) . 3 110.8(2) yes
C(3) C(1) C(4) 3 . 109.8(2) yes
C(2) C(1) C(4) . . 110.8(2) yes
C(1) C(2) C(3) . . 110.8(2) yes
C(2) C(3) C(1) . 3 110.1(2) yes
N C(4) C(1) . . 178.8(3) yes

loop_
_geom_bond_atom_site_label_1
_geom_bond_atom_site_label_2
_geom_bond_site_symmetry_2
_geom_bond_distance
_geom_bond_publ_flag
C(1) C(2) . 1.530(4) yes
C(2) C(3) . 1.522(4) yes
C(3) C(1) 3 1.534(4) yes
C(1) C(4) . 1.471(4) yes
N C(4) . 1.133(4) yes

loop_
_geom_contact_atom_site_label_1
_geom_contact_atom_site_label_2
_geom_contact_distance
_geom_contact_site_symmetry_2
_geom_contact_publ_flag
C(4) C(4) 3.630(4) 6 yes
C(4) N 3.556(4) 6 yes
N C(4) 3.792(4) 6 yes
N N 4.044(4) 6 yes

loop_
_cod_changelog_entry_id
_cod_changelog_entry_author
_cod_changelog_entry_date
_cod_changelog_entry_text
1 'Vaitkus, Antanas' 2022-10-03T12:55:00+03:00
;
 Removed symmetry operations '1/2-x,1/2+y,-1/2-z' and '1/2-x,-1/2+y,-1/2-z'
 from the space group symmetry operation list after consulting the original
 publication. Updated space group information.
;
